data_7228717
loop_
_publ_author_name
'Tran, Thao Thi-Phuong'
'Ould, Darren'
'Wilkins, Lewis'
'Wright, Dominic S.'
'Melen, Rebecca'
'Rawson, Jeremy Michael'

_publ_section_title
;
 Supramolecular Aggregation in Dithia-arsoles: Chlorides, Cations and
 N-centered Paddlewheels
;
_journal_name_full CrystEngComm
_journal_paper_doi 10.1039/C7CE01117B
_journal_year 2017
_chemical_formula_moiety 'C21 H18 As3 N S6, C H2 Cl2'
_chemical_formula_sum 'C22 H20 As3 Cl2 N S6'
_chemical_formula_weight 786.41
_space_group_crystal_system triclinic
_space_group_IT_number 2
_space_group_name_Hall '-P 1'
_space_group_name_H-M_alt 'P -1'
_symmetry_space_group_name_Hall '-P 1'
_symmetry_space_group_name_H-M 'P -1'
_atom_sites_solution_hydrogens geom
_atom_sites_solution_primary direct
_atom_sites_solution_secondary difmap
_audit_creation_method SHELXL-2014/7
_audit_update_record
;
2017-04-28 deposited with the CCDC.
2017-07-21 downloaded from the CCDC.
;
_cell_angle_alpha 76.144(8)
_cell_angle_beta 67.962(7)
_cell_angle_gamma 87.166(8)
_cell_formula_units_Z 2
_cell_length_a 11.221(8)
_cell_length_b 11.615(8)
_cell_length_c 11.965(8)
_cell_measurement_reflns_used 3469
_cell_measurement_temperature 150(2)
_cell_measurement_theta_max 27.52
_cell_measurement_theta_min 2.27
_cell_volume 1402.0(17)
_computing_cell_refinement 'Bruker SAINT'
_computing_data_collection 'Bruker SMART'
_computing_data_reduction 'Bruker SAINT'
_computing_structure_refinement 'SHELXL-2014/7 (Sheldrick, 2014)'
_computing_structure_solution 'SHELXS-97 (Sheldrick, 2008)'
_diffrn_ambient_temperature 150(2)
_diffrn_measured_fraction_theta_full 0.997
_diffrn_measured_fraction_theta_max 0.985
_diffrn_measurement_device_type 'Bruker area detector'
_diffrn_measurement_method 'phi and omega scans'
_diffrn_radiation_monochromator graphite
_diffrn_radiation_source 'fine-focus sealed tube'
_diffrn_radiation_type MoK\a
_diffrn_radiation_wavelength 0.71073
_diffrn_reflns_av_R_equivalents 0.0633
_diffrn_reflns_av_unetI/netI 0.0858
_diffrn_reflns_Laue_measured_fraction_full 0.997
_diffrn_reflns_Laue_measured_fraction_max 0.985
_diffrn_reflns_limit_h_max 13
_diffrn_reflns_limit_h_min -13
_diffrn_reflns_limit_k_max 14
_diffrn_reflns_limit_k_min -14
_diffrn_reflns_limit_l_max 14
_diffrn_reflns_limit_l_min -14
_diffrn_reflns_number 14770
_diffrn_reflns_point_group_measured_fraction_full 0.997
_diffrn_reflns_point_group_measured_fraction_max 0.985
_diffrn_reflns_theta_full 25.242
_diffrn_reflns_theta_max 26.414
_diffrn_reflns_theta_min 2.154
_exptl_absorpt_coefficient_mu 4.207
_exptl_absorpt_correction_T_max 0.9251
_exptl_absorpt_correction_T_min 0.6274
_exptl_absorpt_correction_type multi-scan
_exptl_absorpt_process_details sadabs
_exptl_crystal_colour colourless
_exptl_crystal_density_diffrn 1.863
_exptl_crystal_description lathe
_exptl_crystal_F_000 776
_exptl_crystal_recrystallization_method 'Re-crystallisation from solvent'
_exptl_crystal_size_max 0.130
_exptl_crystal_size_mid 0.050
_exptl_crystal_size_min 0.020
_refine_diff_density_max 1.065
_refine_diff_density_min -1.520
_refine_diff_density_rms 0.176
_refine_ls_extinction_method none
_refine_ls_goodness_of_fit_ref 1.203
_refine_ls_hydrogen_treatment constr
_refine_ls_matrix_type full
_refine_ls_number_parameters 305
_refine_ls_number_reflns 5673
_refine_ls_number_restraints 6
_refine_ls_restrained_S_all 1.203
_refine_ls_R_factor_all 0.1091
_refine_ls_R_factor_gt 0.0806
_refine_ls_shift/su_max 0.002
_refine_ls_shift/su_mean 0.000
_refine_ls_structure_factor_coef Fsqd
_refine_ls_weighting_details 'w=1/[\s^2^(Fo^2^)+(0.0409P)^2^+10.2896P] where P=(Fo^2^+2Fc^2^)/3'
_refine_ls_weighting_scheme calc
_refine_ls_wR_factor_gt 0.1452
_refine_ls_wR_factor_ref 0.1545
_reflns_Friedel_coverage 0.000
_reflns_number_gt 4399
_reflns_number_total 5673
_reflns_threshold_expression 'I > 2\s(I)'
_cod_data_source_file c7ce01117b2.cif
_cod_data_source_block TT431m_0m_a
_cod_original_cell_volume 1402.1(16)
_cod_database_code 7228717
_shelx_shelxl_version_number 2014/7
_shelx_space_group_comment
;
The symmetry employed for this shelxl refinement is uniquely defined
by the following loop, which should always be used as a source of
symmetry information in preference to the above space-group names.
They are only intended as comments.
;
_shelx_estimated_absorpt_t_min 0.611
_shelx_estimated_absorpt_t_max 0.921
_exptl_absorpt_special_details
;
sadabs, Bruker AXS, Madison, WI, USA
;

loop_
_space_group_symop_operation_xyz
'x, y, z'
'-x, -y, -z'

loop_
_atom_site_label
_atom_site_type_symbol
_atom_site_fract_x
_atom_site_fract_y
_atom_site_fract_z
_atom_site_U_iso_or_equiv
_atom_site_adp_type
_atom_site_occupancy
_atom_site_site_symmetry_order
_atom_site_calc_flag
_atom_site_refinement_flags_posn
_atom_site_refinement_flags_adp
_atom_site_refinement_flags_occupancy
_atom_site_disorder_assembly
_atom_site_disorder_group
N1 N 0.5498(7) 0.4747(7) 0.6366(7) 0.0227(17) Uani 1 1 d . . . . .
As1 As 0.41390(8) 0.37854(8) 0.75695(8) 0.0206(2) Uani 1 1 d . . . . .
S11 S 0.5096(3) 0.2523(2) 0.8687(2) 0.0342(6) Uani 1 1 d . . . . .
S12 S 0.4013(2) 0.2423(2) 0.6597(2) 0.0256(5) Uani 1 1 d . . . . .
C11 C 0.5479(10) 0.1384(9) 0.7902(10) 0.034(2) Uani 1 1 d . . . . .
C12 C 0.6248(9) 0.0498(9) 0.8211(9) 0.034(2) Uani 1 1 d . . . . .
H12 H 0.6560 0.0520 0.8842 0.041 Uiso 1 1 calc R U . . .
C13 C 0.6566(10) -0.0410(9) 0.7622(11) 0.039(3) Uani 1 1 d . . . . .
C14 C 0.6153(10) -0.0425(9) 0.6690(11) 0.042(3) Uani 1 1 d . . . . .
H14 H 0.6383 -0.1046 0.6266 0.050 Uiso 1 1 calc R U . . .
C15 C 0.5406(10) 0.0455(9) 0.6369(10) 0.037(3) Uani 1 1 d . . . . .
H15 H 0.5145 0.0454 0.5701 0.045 Uiso 1 1 calc R U . . .
C16 C 0.5019(8) 0.1357(8) 0.7004(8) 0.0217(11) Uani 1 1 d . . . . .
C17 C 0.7399(12) -0.1385(10) 0.7947(12) 0.055(3) Uani 1 1 d . . . . .
H17A H 0.7749 -0.1791 0.7269 0.083 Uiso 1 1 calc R U . . .
H17B H 0.6882 -0.1954 0.8711 0.083 Uiso 1 1 calc R U . . .
H17C H 0.8108 -0.1043 0.8071 0.083 Uiso 1 1 calc R U . . .
As2 As 0.56086(8) 0.62943(8) 0.64675(8) 0.0178(2) Uani 1 1 d . . . . .
S21 S 0.3700(2) 0.6921(2) 0.6468(2) 0.0213(5) Uani 1 1 d . . . . .
S22 S 0.4944(2) 0.6083(2) 0.8520(2) 0.0263(5) Uani 1 1 d . . . . .
C21 C 0.2754(8) 0.6572(7) 0.8050(8) 0.0185(19) Uani 1 1 d . . . . .
C22 C 0.1418(8) 0.6678(7) 0.8441(9) 0.022(2) Uani 1 1 d . . . . .
H22 H 0.1031 0.6882 0.7841 0.027 Uiso 1 1 calc R U . . .
C23 C 0.0660(8) 0.6490(8) 0.9684(9) 0.025(2) Uani 1 1 d . . . . .
C24 C 0.1220(9) 0.6143(9) 1.0534(9) 0.029(2) Uani 1 1 d . . . . .
H24 H 0.0697 0.5991 1.1393 0.035 Uiso 1 1 calc R U . . .
C25 C 0.2512(8) 0.6008(8) 1.0186(8) 0.023(2) Uani 1 1 d . . . . .
H25 H 0.2884 0.5772 1.0796 0.028 Uiso 1 1 calc R U . . .
C26 C 0.3280(8) 0.6218(8) 0.8938(8) 0.0217(11) Uani 1 1 d . . . . .
C27 C -0.0754(8) 0.6683(9) 1.0083(10) 0.033(2) Uani 1 1 d . . . . .
H27A H -0.1232 0.5914 1.0432 0.050 Uiso 1 1 calc R U . . .
H27B H -0.0948 0.7114 0.9365 0.050 Uiso 1 1 calc R U . . .
H27C H -0.1007 0.7147 1.0714 0.050 Uiso 1 1 calc R U . . .
As3 As 0.70586(8) 0.40508(8) 0.57150(8) 0.0171(2) Uani 1 1 d . . . . .
S31 S 0.8207(2) 0.4770(2) 0.6593(2) 0.0220(5) Uani 1 1 d . . . . .
S32 S 0.8000(2) 0.5375(2) 0.39216(19) 0.0196(5) Uani 1 1 d . . . . .
C31 C 0.8901(7) 0.6092(8) 0.5486(8) 0.0183(19) Uani 1 1 d . . . . .
C32 C 0.9596(8) 0.6851(9) 0.5771(9) 0.027(2) Uani 1 1 d . . . . .
H32 H 0.9664 0.6663 0.6562 0.032 Uiso 1 1 calc R U . . .
C33 C 1.0183(8) 0.7867(9) 0.4925(9) 0.028(2) Uani 1 1 d . . . . .
C34 C 1.0036(9) 0.8157(9) 0.3797(10) 0.033(2) Uani 1 1 d . . . . .
H34 H 1.0421 0.8876 0.3213 0.039 Uiso 1 1 calc R U . . .
C35 C 0.9341(8) 0.7415(8) 0.3516(9) 0.023(2) Uani 1 1 d . . . . .
H35 H 0.9231 0.7633 0.2745 0.028 Uiso 1 1 calc R U . . .
C36 C 0.8796(8) 0.6355(8) 0.4339(8) 0.0217(11) Uani 1 1 d . . . . .
C37 C 1.0958(10) 0.8662(10) 0.5247(11) 0.043(3) Uani 1 1 d . . . . .
H37A H 1.0543 0.8663 0.6128 0.064 Uiso 1 1 calc R U . . .
H37B H 1.1007 0.9472 0.4741 0.064 Uiso 1 1 calc R U . . .
H37C H 1.1827 0.8371 0.5081 0.064 Uiso 1 1 calc R U . . .
Cl1 Cl 0.1907(4) 0.9735(3) 0.7530(4) 0.0748(11) Uani 1 1 d D . . . .
C1A C 0.247(4) 0.928(3) 0.873(3) 0.047(3) Uiso 0.5 1 d D U P A 1
H1A1 H 0.2104 0.8475 0.9223 0.056 Uiso 0.5 1 calc R U P A 1
H1A2 H 0.3422 0.9244 0.8382 0.056 Uiso 0.5 1 calc R U P A 1
Cl2A Cl 0.2013(9) 1.0283(7) 0.9634(8) 0.069(2) Uani 0.5 1 d D . P A 1
C1B C 0.232(3) 0.938(3) 0.8830(17) 0.047(3) Uiso 0.5 1 d D U P A 2
H1B1 H 0.2485 0.8523 0.8990 0.056 Uiso 0.5 1 calc R U P A 2
H1B2 H 0.3142 0.9815 0.8615 0.056 Uiso 0.5 1 calc R U P A 2
Cl2B Cl 0.1259(10) 0.9656(12) 1.0197(11) 0.108(4) Uani 0.5 1 d D . P A 2

loop_
_atom_site_aniso_label
_atom_site_aniso_U_11
_atom_site_aniso_U_22
_atom_site_aniso_U_33
_atom_site_aniso_U_23
_atom_site_aniso_U_13
_atom_site_aniso_U_12
N1 0.015(4) 0.024(4) 0.023(4) -0.006(3) -0.001(3) 0.001(3)
As1 0.0113(4) 0.0290(5) 0.0182(5) -0.0051(4) -0.0019(4) -0.0008(4)
S11 0.0417(15) 0.0399(16) 0.0265(14) -0.0041(12) -0.0215(12) 0.0038(12)
S12 0.0245(12) 0.0282(13) 0.0279(13) -0.0049(10) -0.0150(10) 0.0000(10)
C11 0.032(6) 0.030(6) 0.038(6) 0.004(5) -0.016(5) -0.006(4)
C12 0.028(5) 0.039(6) 0.032(6) -0.002(5) -0.013(5) 0.006(5)
C13 0.030(6) 0.022(6) 0.049(7) 0.006(5) -0.005(5) 0.001(4)
C14 0.042(7) 0.027(6) 0.051(7) -0.013(5) -0.009(6) 0.002(5)
C15 0.042(6) 0.039(6) 0.033(6) -0.010(5) -0.014(5) -0.002(5)
C16 0.011(2) 0.029(3) 0.022(3) -0.008(2) -0.002(2) 0.002(2)
C17 0.057(8) 0.036(7) 0.056(8) -0.003(6) -0.009(6) 0.010(6)
As2 0.0104(4) 0.0247(5) 0.0169(5) -0.0045(4) -0.0039(3) 0.0018(3)
S21 0.0165(11) 0.0306(13) 0.0171(11) -0.0040(10) -0.0085(9) 0.0073(9)
S22 0.0179(11) 0.0455(15) 0.0174(12) -0.0075(11) -0.0092(9) 0.0046(10)
C21 0.018(4) 0.007(4) 0.026(5) -0.001(4) -0.006(4) 0.000(3)
C22 0.019(5) 0.016(5) 0.034(6) -0.006(4) -0.014(4) 0.000(4)
C23 0.015(4) 0.017(5) 0.030(5) -0.007(4) 0.006(4) 0.006(4)
C24 0.031(5) 0.033(6) 0.016(5) -0.005(4) -0.002(4) 0.007(4)
C25 0.010(4) 0.040(6) 0.016(5) -0.004(4) -0.002(3) -0.002(4)
C26 0.011(2) 0.029(3) 0.022(3) -0.008(2) -0.002(2) 0.002(2)
C27 0.015(5) 0.038(6) 0.037(6) -0.008(5) 0.001(4) 0.002(4)
As3 0.0120(4) 0.0213(5) 0.0167(5) -0.0049(4) -0.0039(3) 0.0041(3)
S31 0.0167(11) 0.0335(14) 0.0154(11) -0.0026(10) -0.0077(9) 0.0027(9)
S32 0.0177(11) 0.0271(12) 0.0146(11) -0.0015(9) -0.0088(9) 0.0018(9)
C31 0.011(4) 0.029(5) 0.014(4) -0.010(4) -0.001(3) 0.003(4)
C32 0.018(5) 0.036(6) 0.029(5) -0.012(5) -0.012(4) 0.017(4)
C33 0.014(4) 0.033(6) 0.040(6) -0.013(5) -0.010(4) 0.008(4)
C34 0.025(5) 0.033(6) 0.040(6) -0.002(5) -0.015(5) 0.002(4)
C35 0.020(5) 0.024(5) 0.027(5) -0.004(4) -0.011(4) 0.005(4)
C36 0.011(2) 0.029(3) 0.022(3) -0.008(2) -0.002(2) 0.002(2)
C37 0.029(6) 0.045(7) 0.059(8) -0.020(6) -0.019(5) 0.009(5)
Cl1 0.113(3) 0.0399(19) 0.095(3) -0.0053(18) -0.071(3) -0.0054(19)
Cl2A 0.092(6) 0.054(5) 0.081(6) -0.029(4) -0.050(5) 0.017(4)
Cl2B 0.084(7) 0.144(11) 0.106(9) -0.051(8) -0.035(6) 0.011(7)

loop_
_atom_type_symbol
_atom_type_description
_atom_type_scat_dispersion_real
_atom_type_scat_dispersion_imag
_atom_type_scat_source
C C 0.0033 0.0016 'International Tables Vol C Tables 4.2.6.8 and 6.1.1.4'
H H 0.0000 0.0000 'International Tables Vol C Tables 4.2.6.8 and 6.1.1.4'
As As 0.0499 2.0058 'International Tables Vol C Tables 4.2.6.8 and 6.1.1.4'
N N 0.0061 0.0033 'International Tables Vol C Tables 4.2.6.8 and 6.1.1.4'
S S 0.1246 0.1234 'International Tables Vol C Tables 4.2.6.8 and 6.1.1.4'
Cl Cl 0.1484 0.1585 'International Tables Vol C Tables 4.2.6.8 and 6.1.1.4'

loop_
_geom_angle_atom_site_label_1
_geom_angle_atom_site_label_2
_geom_angle_atom_site_label_3
_geom_angle
As1 N1 As2 117.7(4)
As1 N1 As3 117.9(4)
As2 N1 As3 115.8(4)
N1 As1 S12 101.1(2)
N1 As1 S11 102.9(2)
S12 As1 S11 91.13(11)
C11 S11 As1 101.5(3)
C16 S12 As1 101.9(3)
C16 C11 C12 120.0(10)
C16 C11 S11 120.8(8)
C12 C11 S11 119.2(8)
C13 C12 C11 121.0(10)
C13 C12 H12 119.5
C11 C12 H12 119.5
C14 C13 C12 119.6(10)
C14 C13 C17 118.6(11)
C12 C13 C17 121.8(11)
C13 C14 C15 119.7(10)
C13 C14 H14 120.1
C15 C14 H14 120.1
C14 C15 C16 121.3(10)
C14 C15 H15 119.3
C16 C15 H15 119.3
C11 C16 C15 118.1(9)
C11 C16 S12 122.4(8)
C15 C16 S12 119.4(7)
C13 C17 H17A 109.5
C13 C17 H17B 109.5
H17A C17 H17B 109.5
C13 C17 H17C 109.5
H17A C17 H17C 109.5
H17B C17 H17C 109.5
N1 As2 S21 101.0(2)
N1 As2 S22 101.6(2)
S21 As2 S22 91.45(9)
C21 S21 As2 101.8(3)
C26 S22 As2 101.8(3)
C26 C21 C22 118.3(8)
C26 C21 S21 122.0(6)
C22 C21 S21 119.6(7)
C23 C22 C21 120.8(8)
C23 C22 H22 119.6
C21 C22 H22 119.6
C24 C23 C22 118.9(8)
C24 C23 C27 120.9(8)
C22 C23 C27 120.2(9)
C23 C24 C25 121.7(8)
C23 C24 H24 119.2
C25 C24 H24 119.2
C24 C25 C26 119.5(8)
C24 C25 H25 120.2
C26 C25 H25 120.2
C21 C26 C25 120.6(8)
C21 C26 S22 120.9(7)
C25 C26 S22 118.4(7)
C23 C27 H27A 109.5
C23 C27 H27B 109.5
H27A C27 H27B 109.5
C23 C27 H27C 109.5
H27A C27 H27C 109.5
H27B C27 H27C 109.5
N1 As3 S32 100.8(2)
N1 As3 S31 100.2(2)
S32 As3 S31 91.51(10)
C31 S31 As3 101.9(3)
C36 S32 As3 102.3(3)
C36 C31 C32 120.4(8)
C36 C31 S31 121.1(7)
C32 C31 S31 118.5(7)
C33 C32 C31 120.4(9)
C33 C32 H32 119.8
C31 C32 H32 119.8
C32 C33 C34 119.4(9)
C32 C33 C37 119.3(9)
C34 C33 C37 121.3(10)
C35 C34 C33 120.4(10)
C35 C34 H34 119.8
C33 C34 H34 119.8
C34 C35 C36 120.8(9)
C34 C35 H35 119.6
C36 C35 H35 119.6
C35 C36 C31 118.5(8)
C35 C36 S32 120.1(7)
C31 C36 S32 121.4(7)
C33 C37 H37A 109.5
C33 C37 H37B 109.5
H37A C37 H37B 109.5
C33 C37 H37C 109.5
H37A C37 H37C 109.5
H37B C37 H37C 109.5
Cl2A C1A Cl1 107.6(11)
Cl2A C1A H1A1 110.2
Cl1 C1A H1A1 110.2
Cl2A C1A H1A2 110.2
Cl1 C1A H1A2 110.2
H1A1 C1A H1A2 108.5
Cl2B C1B Cl1 118.9(14)
Cl2B C1B H1B1 107.6
Cl1 C1B H1B1 107.6
Cl2B C1B H1B2 107.6
Cl1 C1B H1B2 107.6
H1B1 C1B H1B2 107.0

loop_
_geom_bond_atom_site_label_1
_geom_bond_atom_site_label_2
_geom_bond_distance
N1 As1 1.843(7)
N1 As2 1.844(8)
N1 As3 1.862(7)
As1 S12 2.215(3)
As1 S11 2.253(3)
S11 C11 1.747(11)
S12 C16 1.740(9)
C11 C16 1.363(13)
C11 C12 1.382(13)
C12 C13 1.366(15)
C12 H12 0.9500
C13 C14 1.362(16)
C13 C17 1.504(15)
C14 C15 1.365(15)
C14 H14 0.9500
C15 C16 1.397(13)
C15 H15 0.9500
C17 H17A 0.9800
C17 H17B 0.9800
C17 H17C 0.9800
As2 S21 2.228(3)
As2 S22 2.236(3)
S21 C21 1.744(9)
S22 C26 1.752(8)
C21 C26 1.372(12)
C21 C22 1.402(11)
C22 C23 1.377(12)
C22 H22 0.9500
C23 C24 1.361(13)
C23 C27 1.497(12)
C24 C25 1.362(12)
C24 H24 0.9500
C25 C26 1.383(12)
C25 H25 0.9500
C27 H27A 0.9800
C27 H27B 0.9800
C27 H27C 0.9800
As3 S32 2.228(3)
As3 S31 2.237(3)
S31 C31 1.758(9)
S32 C36 1.747(9)
C31 C36 1.381(12)
C31 C32 1.384(12)
C32 C33 1.362(13)
C32 H32 0.9500
C33 C34 1.380(13)
C33 C37 1.502(14)
C34 C35 1.366(13)
C34 H34 0.9500
C35 C36 1.379(12)
C35 H35 0.9500
C37 H37A 0.9800
C37 H37B 0.9800
C37 H37C 0.9800
Cl1 C1A 1.735(14)
Cl1 C1B 1.736(14)
C1A Cl2A 1.716(16)
C1A H1A1 0.9900
C1A H1A2 0.9900
C1B Cl2B 1.716(16)
C1B H1B1 0.9900
C1B H1B2 0.9900
